data_9009593
loop_
_publ_author_name
'Effenberger, H.'

_publ_section_title
;
 Verfeinerung der kristallstruktur von synthetischem teineit CuTeO3*2(H2O)
 Note: Synthetic sample.
;
_journal_name_full 'Tschermaks Mineralogische und Petrographische Mitteilungen'
_journal_page_first 287
_journal_page_last 298
_journal_volume 24
_journal_year 1977
_chemical_formula_sum 'Cu H4 O5 Te'
_chemical_name_mineral Teineite
_space_group_IT_number 19
_symmetry_space_group_name_Hall 'P 2ac 2ab'
_symmetry_space_group_name_H-M 'P 21 21 21'
_cell_angle_alpha 90
_cell_angle_beta 90
_cell_angle_gamma 90
_cell_formula_units_Z 4
_cell_length_a 6.634
_cell_length_b 9.597
_cell_length_c 7.428
_cell_volume 472.915
_database_code_amcsd 0015667
_exptl_crystal_density_diffrn 3.836
_cod_original_formula_sum 'Cu Te O5 H4'
_cod_database_code 9009593

loop_
_space_group_symop_operation_xyz
x,y,z
-x,1/2+y,1/2-z
1/2+x,1/2-y,-z
1/2-x,-y,1/2+z

loop_
_atom_site_aniso_label
_atom_site_aniso_U_11
_atom_site_aniso_U_22
_atom_site_aniso_U_33
_atom_site_aniso_U_12
_atom_site_aniso_U_13
_atom_site_aniso_U_23
Cu 0.00722 0.01039 0.01330 -0.00469 0.00241 -0.00329
Te 0.00861 0.00912 0.01127 0.00089 0.00063 -0.00013

loop_
_atom_site_label
_atom_site_fract_x
_atom_site_fract_y
_atom_site_fract_z
_atom_site_U_iso_or_equiv
_atom_site_type_symbol
_atom_site_attached_hydrogens
Cu 0.53070 0.15600 0.20110 0.01026 Cu 0
Te 0.71060 0.38950 0.47380 0.00963 Te 0
O1 0.24030 0.21250 0.74150 0.01646 O 0
O2 0.97920 0.38080 0.54340 0.00887 O 0
O3 0.27630 0.06480 0.13330 0.01140 O 0
Wat4 0.06470 0.28870 0.05010 0.01773 O 2
Wat5 0.28730 0.44770 0.32990 0.01646 O 2

loop_
_cod_changelog_entry_id
_cod_changelog_entry_author
_cod_changelog_entry_date
_cod_changelog_entry_text
1
;cod-tools version 3.8.0
Id: cif_guess_AMCSD_atom_types 9574 2023-05-10 09:00:05Z saulius
;
2023-05-10T18:51:59+03:00
;Derived atom types and hydrogen counts
from atom names that follow the AMCSD naming convention
(Wat == water, O-H == hydroxyl).
;

loop_
_cod_related_entry_id
_cod_related_entry_database
_cod_related_entry_code
1 AMCSD 0015667
